data_4073331
loop_
_publ_author_name
'Choukroun, Robert'
'Lorber, Christian'
'Vendier, Laure'

_publ_section_title
;
 CC and CN Coupling of Nitriles Mediated by B(C6F5)3and Cp2ZrPh2
;
_journal_issue 15
_journal_name_full Organometallics
_journal_page_first 3784
_journal_paper_doi 10.1021/om700261m
_journal_volume 26
_journal_year 2007
_chemical_compound_source 'synthesis as described'
_chemical_formula_moiety 'C36 H34 N2 Zr2'
_chemical_formula_sum 'C36 H34 N2 Zr2'
_chemical_formula_weight 677.09
_chemical_name_systematic
;
 ?
;
_space_group_IT_number 14
_symmetry_cell_setting monoclinic
_symmetry_Int_Tables_number 14
_symmetry_space_group_name_Hall '-P 2ybc'
_symmetry_space_group_name_H-M 'P 1 21/c 1'
_atom_sites_solution_hydrogens geom
_atom_sites_solution_primary direct
_atom_sites_solution_secondary difmap
_cell_angle_alpha 90
_cell_angle_beta 100.015(4)
_cell_angle_gamma 90
_cell_formula_units_Z 2
_cell_length_a 8.4275(4)
_cell_length_b 17.1273(8)
_cell_length_c 9.8083(5)
_cell_measurement_reflns_used 4350
_cell_measurement_temperature 180(2)
_cell_measurement_theta_max 32.22
_cell_measurement_theta_min 2.7
_cell_measurement_wavelength 0.71073
_cell_volume 1394.16(12)
_computing_cell_refinement 'CrysAlis RED, Oxford Diffraction Ltd.'
_computing_data_collection 'CrysAlis CCD, Oxford Diffraction Ltd.'
_computing_data_reduction 'CrysAlis RED, Oxford Diffraction Ltd.'
_computing_molecular_graphics 'Ortep-3 for Windows (Farrugia, 1997)'
_computing_publication_material 'WinGX publication routines (Farrugia, 1999)'
_computing_structure_refinement 'SHELXL-97 (Sheldrick, 1997)'
_computing_structure_solution 'SHELXS-97 (Sheldrick, 1997)'
_diffrn_ambient_temperature 180
_diffrn_measured_fraction_theta_full 0.998
_diffrn_measured_fraction_theta_max 0.998
_diffrn_measurement_device_type 'Oxford-Diffraction XCALIBUR'
_diffrn_measurement_method \w-\f
_diffrn_radiation_monochromator graphite
_diffrn_radiation_source 'fine-focus sealed tube'
_diffrn_radiation_type MoK\a
_diffrn_reflns_av_R_equivalents 0.0222
_diffrn_reflns_av_unetI/netI 0.0197
_diffrn_reflns_limit_h_max 9
_diffrn_reflns_limit_h_min -10
_diffrn_reflns_limit_k_max 21
_diffrn_reflns_limit_k_min -21
_diffrn_reflns_limit_l_max 12
_diffrn_reflns_limit_l_min -12
_diffrn_reflns_number 9958
_diffrn_reflns_theta_full 26.31
_diffrn_reflns_theta_max 26.31
_diffrn_reflns_theta_min 3.41
_diffrn_standards_decay_% 0
_diffrn_standards_interval_count 0
_diffrn_standards_interval_time 0
_diffrn_standards_number 0
_exptl_absorpt_coefficient_mu 0.777
_exptl_absorpt_correction_T_max 0.8507
_exptl_absorpt_correction_T_min 0.6887
_exptl_absorpt_correction_type multi-scan
_exptl_absorpt_process_details
;
[c.f. r.h. blessing, acta cryst. (1995), a51, 33-38]
;
_exptl_crystal_colour yellow
_exptl_crystal_density_diffrn 1.613
_exptl_crystal_density_method 'not measured'
_exptl_crystal_description needle
_exptl_crystal_F_000 688
_exptl_crystal_size_max 0.5
_exptl_crystal_size_mid 0.3
_exptl_crystal_size_min 0.2
_refine_diff_density_max 0.435
_refine_diff_density_min -0.431
_refine_diff_density_rms 0.063
_refine_ls_extinction_method none
_refine_ls_goodness_of_fit_ref 1.076
_refine_ls_hydrogen_treatment constr
_refine_ls_matrix_type full
_refine_ls_number_parameters 182
_refine_ls_number_reflns 2847
_refine_ls_number_restraints 0
_refine_ls_restrained_S_all 1.076
_refine_ls_R_factor_all 0.0257
_refine_ls_R_factor_gt 0.0221
_refine_ls_shift/su_max 0.001
_refine_ls_shift/su_mean 0
_refine_ls_structure_factor_coef Fsqd
_refine_ls_weighting_details 'calc w=1/[\s^2^(Fo^2^)+(0.0315P)^2^+0.4821P] where P=(Fo^2^+2Fc^2^)/3'
_refine_ls_weighting_scheme calc
_refine_ls_wR_factor_gt 0.0552
_refine_ls_wR_factor_ref 0.0564
_reflns_number_gt 2553
_reflns_number_total 2847
_reflns_threshold_expression >2\s(I)
_cod_data_source_file om700261m-file003.cif
_cod_data_source_block (1)
_cod_database_code 4073331

loop_
_symmetry_equiv_pos_as_xyz
'x, y, z'
'-x, y+1/2, -z+1/2'
'-x, -y, -z'
'x, -y-1/2, z-1/2'

loop_
_atom_site_label
_atom_site_type_symbol
_atom_site_fract_x
_atom_site_fract_y
_atom_site_fract_z
_atom_site_U_iso_or_equiv
_atom_site_adp_type
_atom_site_occupancy
_atom_site_symmetry_multiplicity
_atom_site_calc_flag
_atom_site_refinement_flags
Zr1 Zr 0.407452(19) 0.085530(9) 0.585828(17) 0.01204(7) Uani 1 1 d .
N1 N 0.38961(17) 0.01053(8) 0.38948(15) 0.0140(3) Uani 1 1 d .
C1 C 0.2773(2) 0.02591(10) 0.28559(18) 0.0153(4) Uani 1 1 d .
C2 C 0.2443(2) -0.02073(12) 0.1527(2) 0.0248(4) Uani 1 1 d .
H2A H 0.3246 -0.0624 0.1561 0.037 Uiso 1 1 calc R
H2B H 0.2507 0.0137 0.0741 0.037 Uiso 1 1 calc R
H2C H 0.1364 -0.0437 0.1419 0.037 Uiso 1 1 calc R
C3 C 0.1679(2) 0.09265(10) 0.2939(2) 0.0175(4) Uani 1 1 d .
C4 C 0.0485(2) 0.11723(12) 0.1833(2) 0.0231(4) Uani 1 1 d .
H4 H 0.0366 0.0913 0.0965 0.028 Uiso 1 1 calc R
C5 C -0.0513(2) 0.17901(12) 0.2009(2) 0.0271(5) Uani 1 1 d .
H5 H -0.1317 0.1957 0.1264 0.033 Uiso 1 1 calc R
C6 C -0.0337(2) 0.21664(12) 0.3278(2) 0.0272(5) Uani 1 1 d .
H6 H -0.1024 0.2591 0.3403 0.033 Uiso 1 1 calc R
C7 C 0.0840(2) 0.19249(12) 0.4367(2) 0.0258(4) Uani 1 1 d .
H7 H 0.0937 0.2186 0.5232 0.031 Uiso 1 1 calc R
C8 C 0.1896(2) 0.13032(11) 0.4224(2) 0.0192(4) Uani 1 1 d .
C9 C 0.6762(2) 0.15752(11) 0.6090(2) 0.0206(4) Uani 1 1 d .
H9 H 0.7853 0.1329 0.6314 0.025 Uiso 1 1 calc R
C10 C 0.5910(2) 0.19165(11) 0.7053(2) 0.0208(4) Uani 1 1 d .
H10 H 0.6303 0.1957 0.8072 0.025 Uiso 1 1 calc R
C11 C 0.4560(2) 0.23117(11) 0.6306(2) 0.0218(4) Uani 1 1 d .
H11 H 0.3835 0.2674 0.6712 0.026 Uiso 1 1 calc R
C12 C 0.4590(2) 0.22159(11) 0.4886(2) 0.0222(4) Uani 1 1 d .
H12 H 0.387 0.2489 0.4114 0.027 Uiso 1 1 calc R
C13 C 0.5929(2) 0.17517(11) 0.4745(2) 0.0210(4) Uani 1 1 d .
H13 H 0.6329 0.1647 0.3861 0.025 Uiso 1 1 calc R
C14 C 0.3528(3) 0.07220(13) 0.8321(2) 0.0273(5) Uani 1 1 d .
H14 H 0.4224 0.0934 0.917 0.033 Uiso 1 1 calc R
C15 C 0.2162(3) 0.10961(12) 0.7561(2) 0.0270(5) Uani 1 1 d .
H15 H 0.1728 0.1615 0.7784 0.032 Uiso 1 1 calc R
C16 C 0.1361(2) 0.05501(12) 0.6606(2) 0.0242(4) Uani 1 1 d .
H16 H 0.0275 0.0624 0.6022 0.029 Uiso 1 1 calc R
C17 C 0.2248(2) -0.01506(12) 0.6747(2) 0.0224(4) Uani 1 1 d .
H17 H 0.189 -0.0658 0.6289 0.027 Uiso 1 1 calc R
C18 C 0.3577(2) -0.00470(12) 0.7822(2) 0.0247(4) Uani 1 1 d .
H18 H 0.4319 -0.0469 0.8254 0.03 Uiso 1 1 calc R

loop_
_atom_site_aniso_label
_atom_site_aniso_U_11
_atom_site_aniso_U_22
_atom_site_aniso_U_33
_atom_site_aniso_U_23
_atom_site_aniso_U_13
_atom_site_aniso_U_12
Zr1 0.01149(10) 0.01204(10) 0.01280(10) -0.00036(6) 0.00268(6) -0.00027(6)
N1 0.0148(7) 0.0143(7) 0.0128(7) 0.0006(6) 0.0024(6) -0.0011(6)
C1 0.0150(8) 0.0166(8) 0.0144(9) 0.0023(7) 0.0028(7) -0.0030(7)
C2 0.0271(11) 0.0298(11) 0.0150(10) -0.0016(8) -0.0028(8) 0.0015(9)
C3 0.0128(8) 0.0189(9) 0.0205(10) 0.0054(7) 0.0015(7) -0.0023(7)
C4 0.0187(9) 0.0261(10) 0.0226(10) 0.0083(8) -0.0013(8) -0.0009(8)
C5 0.0163(9) 0.0294(11) 0.0337(12) 0.0157(9) -0.0012(8) 0.0016(8)
C6 0.0165(9) 0.0208(10) 0.0442(13) 0.0098(9) 0.0046(9) 0.0057(8)
C7 0.0215(10) 0.0228(10) 0.0328(12) -0.0001(9) 0.0034(8) 0.0054(8)
C8 0.0146(9) 0.0184(9) 0.0239(10) 0.0028(7) 0.0014(7) 0.0007(7)
C9 0.0164(9) 0.0148(9) 0.0308(11) -0.0014(8) 0.0046(8) -0.0048(7)
C10 0.0206(9) 0.0172(9) 0.0240(10) -0.0050(8) 0.0020(8) -0.0073(8)
C11 0.0232(10) 0.0130(9) 0.0302(11) -0.0045(8) 0.0077(8) -0.0017(8)
C12 0.0262(10) 0.0142(9) 0.0270(11) 0.0051(8) 0.0066(8) -0.0015(8)
C13 0.0233(10) 0.0175(9) 0.0251(10) 0.0005(8) 0.0118(8) -0.0055(8)
C14 0.0319(11) 0.0360(12) 0.0166(10) -0.0014(8) 0.0115(8) -0.0071(9)
C15 0.0283(11) 0.0258(10) 0.0320(12) -0.0020(9) 0.0194(9) 0.0006(9)
C16 0.0175(9) 0.0267(10) 0.0314(11) 0.0035(9) 0.0123(8) -0.0013(8)
C17 0.0205(9) 0.0214(10) 0.0279(11) 0.0017(8) 0.0111(8) -0.0046(8)
C18 0.0259(10) 0.0288(11) 0.0221(10) 0.0089(8) 0.0114(8) 0.0003(9)

loop_
_atom_type_symbol
_atom_type_description
_atom_type_scat_dispersion_real
_atom_type_scat_dispersion_imag
_atom_type_scat_source
C C 0.0033 0.0016 'International Tables Vol C Tables 4.2.6.8 and 6.1.1.4'
H H 0 0 'International Tables Vol C Tables 4.2.6.8 and 6.1.1.4'
N N 0.0061 0.0033 'International Tables Vol C Tables 4.2.6.8 and 6.1.1.4'
Zr Zr -2.9673 0.5597 'International Tables Vol C Tables 4.2.6.8 and 6.1.1.4'

loop_
_geom_angle_atom_site_label_1
_geom_angle_atom_site_label_2
_geom_angle_atom_site_label_3
_geom_angle
_geom_angle_site_symmetry_1
_geom_angle_site_symmetry_3
N1 Zr1 C8 71.38(6) . .
N1 Zr1 N1 68.67(6) . 3_656
C8 Zr1 N1 140.05(6) . 3_656
N1 Zr1 C10 137.15(6) . .
C8 Zr1 C10 115.03(6) . .
N1 Zr1 C10 94.55(6) 3_656 .
N1 Zr1 C14 138.46(6) . .
C8 Zr1 C14 115.36(7) . .
N1 Zr1 C14 95.03(6) 3_656 .
C10 Zr1 C14 79.78(7) . .
N1 Zr1 C15 133.08(6) . .
C8 Zr1 C15 83.45(7) . .
N1 Zr1 C15 125.20(6) 3_656 .
C10 Zr1 C15 89.19(7) . .
C14 Zr1 C15 32.17(7) . .
N1 Zr1 C11 132.50(6) . .
C8 Zr1 C11 83.18(7) . .
N1 Zr1 C11 124.96(6) 3_656 .
C10 Zr1 C11 32.24(6) . .
C14 Zr1 C11 88.53(7) . .
C15 Zr1 C11 80.20(7) . .
N1 Zr1 C9 105.80(6) . .
C8 Zr1 C9 118.65(6) . .
N1 Zr1 C9 73.21(6) 3_656 .
C10 Zr1 C9 32.12(6) . .
C14 Zr1 C9 105.23(7) . .
C15 Zr1 C9 121.05(7) . .
C11 Zr1 C9 53.13(6) . .
N1 Zr1 C18 107.31(6) . .
C8 Zr1 C18 120.02(7) . .
N1 Zr1 C18 73.25(6) 3_656 .
C10 Zr1 C18 104.57(7) . .
C14 Zr1 C18 32.01(7) . .
C15 Zr1 C18 53.11(7) . .
C11 Zr1 C18 120.16(7) . .
C9 Zr1 C18 118.89(7) . .
N1 Zr1 C17 87.33(6) . .
C8 Zr1 C17 90.40(7) . .
N1 Zr1 C17 87.93(6) 3_656 .
C10 Zr1 C17 132.75(6) . .
C14 Zr1 C17 53.04(7) . .
C15 Zr1 C17 53.13(7) . .
C11 Zr1 C17 133.32(6) . .
C9 Zr1 C17 150.51(6) . .
C18 Zr1 C17 31.96(6) . .
N1 Zr1 C13 86.21(6) . .
C8 Zr1 C13 88.63(6) . .
N1 Zr1 C13 88.65(6) 3_656 .
C10 Zr1 C13 53.15(6) . .
C14 Zr1 C13 132.92(7) . .
C15 Zr1 C13 133.11(6) . .
C11 Zr1 C13 52.96(6) . .
C9 Zr1 C13 32.07(6) . .
C18 Zr1 C13 150.76(7) . .
C17 Zr1 C13 173.44(6) . .
N1 Zr1 C16 101.14(6) . .
C8 Zr1 C16 68.43(7) . .
N1 Zr1 C16 119.62(6) 3_656 .
C10 Zr1 C16 120.97(7) . .
C14 Zr1 C16 52.81(7) . .
C15 Zr1 C16 31.96(7) . .
C11 Zr1 C16 105.85(6) . .
C9 Zr1 C16 152.99(6) . .
C18 Zr1 C16 52.65(7) . .
C17 Zr1 C16 31.82(6) . .
C13 Zr1 C16 151.62(6) . .
C1 N1 Zr1 118.64(12) . .
C1 N1 Zr1 130.03(12) . 3_656
Zr1 N1 Zr1 111.33(6) . 3_656
N1 C1 C3 119.51(16) . .
N1 C1 C2 124.85(17) . .
C3 C1 C2 115.63(15) . .
C8 C3 C4 121.29(18) . .
C8 C3 C1 114.86(16) . .
C4 C3 C1 123.84(18) . .
C5 C4 C3 120.09(19) . .
C4 C5 C6 119.75(18) . .
C5 C6 C7 120.17(19) . .
C6 C7 C8 121.8(2) . .
C3 C8 C7 116.86(17) . .
C3 C8 Zr1 115.39(13) . .
C7 C8 Zr1 127.68(14) . .
C10 C9 C13 107.95(17) . .
C10 C9 Zr1 73.29(10) . .
C13 C9 Zr1 74.44(11) . .
C9 C10 C11 108.05(17) . .
C9 C10 Zr1 74.59(11) . .
C11 C10 Zr1 74.50(11) . .
C12 C11 C10 107.77(17) . .
C12 C11 Zr1 75.26(11) . .
C10 C11 Zr1 73.25(10) . .
C13 C12 C11 108.41(17) . .
C13 C12 Zr1 73.48(11) . .
C11 C12 Zr1 72.94(11) . .
C12 C13 C9 107.81(17) . .
C12 C13 Zr1 74.81(11) . .
C9 C13 Zr1 73.49(10) . .
C18 C14 C15 108.17(19) . .
C18 C14 Zr1 74.53(11) . .
C15 C14 Zr1 74.00(12) . .
C16 C15 C14 107.58(18) . .
C16 C15 Zr1 75.00(11) . .
C14 C15 Zr1 73.83(11) . .
C17 C16 C15 108.39(19) . .
C17 C16 Zr1 73.64(11) . .
C15 C16 Zr1 73.04(11) . .
C16 C17 C18 107.78(18) . .
C16 C17 Zr1 74.54(11) . .
C18 C17 Zr1 73.94(11) . .
C14 C18 C17 108.06(19) . .
C14 C18 Zr1 73.46(11) . .
C17 C18 Zr1 74.10(11) . .

loop_
_geom_bond_atom_site_label_1
_geom_bond_atom_site_label_2
_geom_bond_distance
_geom_bond_site_symmetry_2
Zr1 N1 2.2981(15) .
Zr1 C8 2.3467(18) .
Zr1 N1 2.3551(14) 3_656
Zr1 C10 2.5375(18) .
Zr1 C14 2.546(2) .
Zr1 C15 2.549(2) .
Zr1 C11 2.5535(18) .
Zr1 C9 2.5540(18) .
Zr1 C18 2.5600(19) .
Zr1 C17 2.5621(19) .
Zr1 C13 2.5662(18) .
Zr1 C16 2.5736(19) .
N1 C1 1.292(2) .
N1 Zr1 2.3551(14) 3_656
C1 C3 1.480(3) .
C1 C2 1.513(3) .
C3 C8 1.399(3) .
C3 C4 1.409(3) .
C4 C5 1.381(3) .
C5 C6 1.386(3) .
C6 C7 1.388(3) .
C7 C8 1.410(3) .
C9 C10 1.409(3) .
C9 C13 1.414(3) .
C10 C11 1.414(3) .
C11 C12 1.407(3) .
C12 C13 1.407(3) .
C14 C18 1.408(3) .
C14 C15 1.412(3) .
C15 C16 1.410(3) .
C16 C17 1.408(3) .
C17 C18 1.410(3) .
